data_4304670
loop_
_publ_author_name
'Eduardo C. Escudero-Ad\'an'
'Jordi Benet-Buchholz'
'Arjan W. Kleij'

_publ_section_title
;
Creation of a Nonsymmetric Dimethanolpyridine Ligand: A Rare Zn(salphen)
Template Effect
;
_journal_name_full 'Inorganic Chemistry'
_journal_page_first 410
_journal_page_last 412
_journal_paper_doi 10.1021/ic702225h
_journal_volume 47
_journal_year 2008
_chemical_formula_sum 'C95 H120.5 N10.5 O8 Zn3'
_chemical_formula_weight 1733.63
_space_group_IT_number 15
_symmetry_cell_setting monoclinic
_symmetry_space_group_name_Hall '-C 2yc'
_symmetry_space_group_name_H-M 'C 1 2/c 1'
_atom_sites_solution_hydrogens geom
_atom_sites_solution_primary direct
_atom_sites_solution_secondary difmap
_audit_creation_method SHELXL-97
_cell_angle_alpha 90.00
_cell_angle_beta 102.178(2)
_cell_angle_gamma 90.00
_cell_formula_units_Z 8
_cell_length_a 28.6867(13)
_cell_length_b 21.2553(11)
_cell_length_c 31.0983(15)
_cell_measurement_reflns_used 8979
_cell_measurement_temperature 100(2)
_cell_measurement_theta_max 36.98
_cell_measurement_theta_min 2.59
_cell_volume 18535.3(16)
_computing_cell_refinement 'Bruker-Nonius Apex v1.0-22 2002'
_computing_data_collection 'Bruker-Nonius Apex v1.0-22 2002'
_computing_data_reduction 'SAINT+ Version 7.06A Bruker-Nonius, 2004'
_computing_molecular_graphics 'Shelxtl Version 6.12 (Sheldrick, 2001)'
_computing_publication_material 'Shelxtl Version 6.12 (Sheldrick, 2001)'
_computing_structure_refinement 'Shelxtl Version 6.12 (Sheldrick, 2001)'
_computing_structure_solution 'Shelxtl Version 6.12 (Sheldrick, 2001)'
_diffrn_ambient_temperature 100(2)
_diffrn_detector_area_resol_mean 512
_diffrn_detector_type '4K CCD area detector APEX II'
_diffrn_measured_fraction_theta_full 0.946
_diffrn_measured_fraction_theta_max 0.946
_diffrn_measurement_device_type 'Kappa 4-axis goniometer bruker-nonius'
_diffrn_measurement_method
;
 Fullsphere data collection, phi and omega scans
;
_diffrn_measurement_specimen_support 'magnetic support whith 10 micron nylon fiber cryoloop'
_diffrn_radiation_monochromator 'Multilayer Montel 200 mirrors'
_diffrn_radiation_type MoK\a
_diffrn_radiation_wavelength 0.71073
_diffrn_reflns_av_R_equivalents 0.0523
_diffrn_reflns_av_sigmaI/netI 0.0574
_diffrn_reflns_limit_h_max 31
_diffrn_reflns_limit_h_min -48
_diffrn_reflns_limit_k_max 35
_diffrn_reflns_limit_k_min -25
_diffrn_reflns_limit_l_max 52
_diffrn_reflns_limit_l_min -41
_diffrn_reflns_number 117066
_diffrn_reflns_theta_full 37.08
_diffrn_reflns_theta_max 37.08
_diffrn_reflns_theta_min 2.58
_diffrn_source 'rotating anode X-ray tube'
_diffrn_source_current 90
_diffrn_source_power 50
_diffrn_source_size '3 mm x 0.3 mm fine focus'
_diffrn_source_type 'Bruker-Nonius FR 591'
_exptl_absorpt_coefficient_mu 0.829
_exptl_absorpt_correction_T_max 1.000000
_exptl_absorpt_correction_T_min 0.805805
_exptl_absorpt_correction_type empirical
_exptl_absorpt_process_details
; 
 SADABS Version 2.1 2003 Bruker-Nonius
 Blessing, Acta Cryst. (1995) A51 33-38
;
_exptl_crystal_colour orange
_exptl_crystal_density_diffrn 1.242
_exptl_crystal_density_method 'not measured'
_exptl_crystal_description Block
_exptl_crystal_F_000 7344
_exptl_crystal_size_max 0.40
_exptl_crystal_size_mid 0.20
_exptl_crystal_size_min 0.20
_refine_diff_density_max 1.135
_refine_diff_density_min -1.291
_refine_diff_density_rms 0.088
_refine_ls_extinction_method none
_refine_ls_goodness_of_fit_ref 1.024
_refine_ls_hydrogen_treatment noref
_refine_ls_matrix_type full
_refine_ls_number_parameters 1106
_refine_ls_number_reflns 44838
_refine_ls_number_restraints 10
_refine_ls_restrained_S_all 1.027
_refine_ls_R_factor_all 0.0631
_refine_ls_R_factor_gt 0.0442
_refine_ls_shift/su_max 0.003
_refine_ls_shift/su_mean 0.000
_refine_ls_structure_factor_coef Fsqd
_refine_ls_weighting_details 'calc w=1/[\s^2^(Fo^2^)+(0.0579P)^2^+14.6920P] where P=(Fo^2^+2Fc^2^)/3'
_refine_ls_weighting_scheme calc
_refine_ls_wR_factor_gt 0.1147
_refine_ls_wR_factor_ref 0.1251
_reflns_number_gt 34721
_reflns_number_total 44838
_reflns_threshold_expression >2sigma(I)
_cod_data_source_file ic702225h-file003.cif
_cod_data_source_block awk238b_0m
_cod_depositor_comments
;
The following automatic conversions were performed:
'_symmetry_cell_setting' value 'Monoclinic' changed to 'monoclinic'
according to '/home/saulius/struct/CIF-dictionaries/cif_core.dic'
dictionary named 'cif_core.dic' version 2.4.1 from 2010-06-29.

Automatic conversion script
Id: cif_fix_enum 1527 2010-12-29 10:47:43Z saulius 

The following automatic conversions were performed:

data name '_diffrn_measurement_specimen_suppport' was replaced with
'_diffrn_measurement_specimen_support' as specified in the
replacement file 'data/replacement-values/replacement_tags.lst'.

Automatic conversion script
Id: cif_correct_tags 9268 2022-04-12 08:56:07Z antanas 
;
_cod_original_formula_sum 'C95 H120.50 N10.50 O8 Zn3'
_cod_database_code 4304670

loop_
_symmetry_equiv_pos_as_xyz
'x, y, z'
'-x, y, -z+1/2'
'x+1/2, y+1/2, z'
'-x+1/2, y+1/2, -z+1/2'
'-x, -y, -z'
'x, -y, z-1/2'
'-x+1/2, -y+1/2, -z'
'x+1/2, -y+1/2, z-1/2'

loop_
_atom_site_label
_atom_site_type_symbol
_atom_site_fract_x
_atom_site_fract_y
_atom_site_fract_z
_atom_site_U_iso_or_equiv
_atom_site_adp_type
_atom_site_occupancy
_atom_site_symmetry_multiplicity
_atom_site_calc_flag
_atom_site_refinement_flags
_atom_site_disorder_assembly
_atom_site_disorder_group
Zn1 Zn 0.408722(4) 0.421872(6) 0.423521(5) 0.01224(3) Uani 1 1 d . . .
O1 O 0.41325(3) 0.60752(4) 0.39712(3) 0.01479(15) Uani 1 1 d . . .
N1 N 0.32781(3) 0.57822(5) 0.42046(4) 0.01546(17) Uani 1 1 d . . .
C1 C 0.41142(4) 0.66109(5) 0.41795(4) 0.01411(18) Uani 1 1 d . . .
Zn2 Zn 0.358900(4) 0.552507(6) 0.365132(5) 0.01231(3) Uani 1 1 d . . .
O2 O 0.35358(3) 0.57974(4) 0.30322(3) 0.01525(15) Uani 1 1 d . . .
N2 N 0.28906(3) 0.51774(5) 0.34901(4) 0.01534(17) Uani 1 1 d . . .
C2 C 0.44582(4) 0.70960(6) 0.41728(4) 0.01477(19) Uani 1 1 d . . .
Zn3 Zn 0.346284(4) 0.296350(6) 0.369831(4) 0.01124(3) Uani 1 1 d . . .
C3 C 0.44300(4) 0.76416(6) 0.44159(4) 0.0170(2) Uani 1 1 d . . .
H3 H 0.4661 0.7961 0.4410 0.020 Uiso 1 1 calc R . .
O3 O 0.39953(3) 0.47643(4) 0.37099(3) 0.01439(14) Uani 1 1 d . . .
N3 N 0.46930(3) 0.39610(5) 0.40380(3) 0.01344(16) Uani 1 1 d . . .
C4 C 0.40853(4) 0.77543(6) 0.46691(4) 0.0175(2) Uani 1 1 d . . .
O4 O 0.44167(3) 0.32404(4) 0.46479(3) 0.01697(16) Uani 1 1 d . . .
H4 H 0.4230 0.2972 0.4507 0.025 Uiso 1 1 calc R . .
N4 N 0.38288(3) 0.44608(5) 0.47712(3) 0.01421(16) Uani 1 1 d . . .
C5 C 0.37501(4) 0.72840(6) 0.46676(4) 0.0184(2) Uani 1 1 d . . .
H5 H 0.3511 0.7342 0.4834 0.022 Uiso 1 1 calc R . .
O5 O 0.35174(3) 0.36750(4) 0.41108(3) 0.01383(14) Uani 1 1 d . . .
N5 N 0.32176(3) 0.33835(5) 0.30735(3) 0.01341(16) Uani 1 1 d . . .
C6 C 0.37537(4) 0.67237(6) 0.44269(4) 0.01577(19) Uani 1 1 d . . .
O6 O 0.45239(3) 0.51744(4) 0.45731(3) 0.01824(16) Uani 1 1 d . . .
N6 N 0.40257(3) 0.28091(5) 0.33650(3) 0.01446(16) Uani 1 1 d . . .
C7 C 0.33643(4) 0.62930(6) 0.44323(4) 0.0168(2) Uani 1 1 d . . .
H7 H 0.3153 0.6395 0.4620 0.020 Uiso 1 1 calc R . .
O7 O 0.28029(3) 0.26832(4) 0.36784(3) 0.01410(14) Uani 1 1 d . . .
C8 C 0.48514(4) 0.70106(6) 0.39080(4) 0.0169(2) Uani 1 1 d . . .
O8 O 0.38371(3) 0.23444(4) 0.41537(3) 0.01411(14) Uani 1 1 d . . .
C9 C 0.51853(4) 0.64696(7) 0.41098(5) 0.0231(2) Uani 1 1 d . . .
H9A H 0.5444 0.6427 0.3950 0.035 Uiso 1 1 calc R . .
H9B H 0.5004 0.6076 0.4088 0.035 Uiso 1 1 calc R . .
H9C H 0.5320 0.6562 0.4420 0.035 Uiso 1 1 calc R . .
C10 C 0.46304(5) 0.68698(7) 0.34225(5) 0.0229(2) Uani 1 1 d . . .
H10A H 0.4439 0.7231 0.3292 0.034 Uiso 1 1 calc R . .
H10B H 0.4427 0.6497 0.3404 0.034 Uiso 1 1 calc R . .
H10C H 0.4885 0.6793 0.3263 0.034 Uiso 1 1 calc R . .
C11 C 0.51569(5) 0.76041(7) 0.39129(5) 0.0249(3) Uani 1 1 d . . .
H11A H 0.5326 0.7693 0.4215 0.037 Uiso 1 1 calc R . .
H11B H 0.4951 0.7961 0.3800 0.037 Uiso 1 1 calc R . .
H11C H 0.5389 0.7538 0.3727 0.037 Uiso 1 1 calc R . .
C12 C 0.40599(5) 0.83675(6) 0.49229(5) 0.0210(2) Uani 1 1 d . . .
C13 C 0.35955(7) 0.87110(8) 0.47297(7) 0.0391(4) Uani 1 1 d . . .
H13A H 0.3324 0.8437 0.4743 0.059 Uiso 1 1 calc R . .
H13B H 0.3589 0.8822 0.4423 0.059 Uiso 1 1 calc R . .
H13C H 0.3575 0.9095 0.4899 0.059 Uiso 1 1 calc R . .
C14 C 0.40760(7) 0.82263(8) 0.54112(6) 0.0337(3) Uani 1 1 d . . .
H14A H 0.3809 0.7951 0.5436 0.051 Uiso 1 1 calc R . .
H14B H 0.4052 0.8621 0.5568 0.051 Uiso 1 1 calc R . .
H14C H 0.4377 0.8017 0.5540 0.051 Uiso 1 1 calc R . .
C15 C 0.44767(7) 0.88106(8) 0.49008(7) 0.0365(4) Uani 1 1 d . . .
H15A H 0.4434 0.9208 0.5048 0.055 Uiso 1 1 calc R . .
H15B H 0.4485 0.8893 0.4592 0.055 Uiso 1 1 calc R . .
H15C H 0.4777 0.8614 0.5048 0.055 Uiso 1 1 calc R . .
C16 C 0.28756(4) 0.54117(6) 0.42342(4) 0.01619(19) Uani 1 1 d . . .
C17 C 0.26822(5) 0.53557(7) 0.46095(5) 0.0213(2) Uani 1 1 d . . .
H17 H 0.2813 0.5591 0.4867 0.026 Uiso 1 1 calc R . .
C18 C 0.22967(5) 0.49531(8) 0.46046(5) 0.0252(3) Uani 1 1 d . . .
H18 H 0.2161 0.4920 0.4857 0.030 Uiso 1 1 calc R . .
C19 C 0.21095(5) 0.45993(7) 0.42315(5) 0.0242(3) Uani 1 1 d . . .
H19 H 0.1852 0.4320 0.4233 0.029 Uiso 1 1 calc R . .
C20 C 0.22984(4) 0.46524(7) 0.38547(5) 0.0204(2) Uani 1 1 d . . .
H20 H 0.2171 0.4408 0.3601 0.025 Uiso 1 1 calc R . .
C21 C 0.26768(4) 0.50679(6) 0.38529(4) 0.01608(19) Uani 1 1 d . . .
C22 C 0.26471(4) 0.51294(6) 0.30938(4) 0.01568(19) Uani 1 1 d . . .
H22 H 0.2321 0.5016 0.3058 0.019 Uiso 1 1 calc R . .
C23 C 0.28260(4) 0.52324(6) 0.26982(4) 0.01399(18) Uani 1 1 d . . .
C24 C 0.25265(4) 0.50074(6) 0.23113(4) 0.0167(2) Uani 1 1 d . . .
H24 H 0.2226 0.4833 0.2329 0.020 Uiso 1 1 calc R . .
C25 C 0.26514(4) 0.50300(6) 0.19065(4) 0.0174(2) Uani 1 1 d . A .
C26 C 0.30941(4) 0.53160(6) 0.18981(4) 0.01576(19) Uani 1 1 d . . .
H26 H 0.3190 0.5333 0.1624 0.019 Uiso 1 1 calc R . .
C27 C 0.33994(4) 0.55745(5) 0.22612(4) 0.01405(18) Uani 1 1 d . . .
C28 C 0.32687(4) 0.55415(5) 0.26847(4) 0.01336(18) Uani 1 1 d . . .
C29 C 0.23206(5) 0.47554(9) 0.14994(5) 0.0294(3) Uani 1 1 d D . .
C30 C 0.21958(11) 0.40887(13) 0.15789(7) 0.0511(8) Uani 0.841(3) 1 d P A 1
H30A H 0.1993 0.3916 0.1311 0.077 Uiso 0.841(3) 1 calc PR A 1
H30B H 0.2024 0.4074 0.1820 0.077 Uiso 0.841(3) 1 calc PR A 1
H30C H 0.2488 0.3839 0.1658 0.077 Uiso 0.841(3) 1 calc PR A 1
C31 C 0.25143(6) 0.48217(10) 0.10843(6) 0.0270(4) Uani 0.841(3) 1 d P A 1
H31A H 0.2818 0.4596 0.1120 0.040 Uiso 0.841(3) 1 calc PR A 1
H31B H 0.2565 0.5268 0.1029 0.040 Uiso 0.841(3) 1 calc PR A 1
H31C H 0.2285 0.4644 0.0835 0.040 Uiso 0.841(3) 1 calc PR A 1
C32 C 0.18408(6) 0.51581(15) 0.14193(7) 0.0450(7) Uani 0.841(3) 1 d P A 1
H32A H 0.1627 0.5017 0.1148 0.068 Uiso 0.841(3) 1 calc PR A 1
H32B H 0.1916 0.5604 0.1393 0.068 Uiso 0.841(3) 1 calc PR A 1
H32C H 0.1684 0.5100 0.1668 0.068 Uiso 0.841(3) 1 calc PR A 1
C30' C 0.1932(3) 0.4312(4) 0.1598(4) 0.039(3) Uiso 0.159(3) 1 d PD A 2
H30D H 0.2071 0.3899 0.1687 0.059 Uiso 0.159(3) 1 calc PR A 2
H30E H 0.1679 0.4266 0.1334 0.059 Uiso 0.159(3) 1 calc PR A 2
H30F H 0.1797 0.4489 0.1837 0.059 Uiso 0.159(3) 1 calc PR A 2
C31' C 0.2673(3) 0.4282(4) 0.1333(4) 0.047(3) Uiso 0.159(3) 1 d PD A 2
H31D H 0.2953 0.4208 0.1569 0.070 Uiso 0.159(3) 1 calc PR A 2
H31E H 0.2775 0.4463 0.1078 0.070 Uiso 0.159(3) 1 calc PR A 2
H31F H 0.2509 0.3882 0.1249 0.070 Uiso 0.159(3) 1 calc PR A 2
C32' C 0.2148(3) 0.5199(4) 0.1122(3) 0.035(2) Uiso 0.159(3) 1 d PD A 2
H32D H 0.2379 0.5207 0.0930 0.053 Uiso 0.159(3) 1 calc PR A 2
H32E H 0.2116 0.5623 0.1236 0.053 Uiso 0.159(3) 1 calc PR A 2
H32F H 0.1838 0.5056 0.0954 0.053 Uiso 0.159(3) 1 calc PR A 2
C33 C 0.38647(4) 0.59039(6) 0.22084(4) 0.01548(19) Uani 1 1 d . . .
C34 C 0.38226(5) 0.66149(6) 0.22904(5) 0.0204(2) Uani 1 1 d . . .
H34A H 0.3775 0.6683 0.2590 0.031 Uiso 1 1 calc R . .
H34B H 0.3551 0.6787 0.2078 0.031 Uiso 1 1 calc R . .
H34C H 0.4116 0.6827 0.2255 0.031 Uiso 1 1 calc R . .
C35 C 0.39697(4) 0.58111(7) 0.17472(4) 0.0194(2) Uani 1 1 d . . .
H35A H 0.3708 0.5989 0.1526 0.029 Uiso 1 1 calc R . .
H35B H 0.3999 0.5361 0.1691 0.029 Uiso 1 1 calc R . .
H35C H 0.4269 0.6024 0.1731 0.029 Uiso 1 1 calc R . .
C36 C 0.43021(4) 0.56457(7) 0.25343(5) 0.0199(2) Uani 1 1 d . . .
H36A H 0.4588 0.5872 0.2496 0.030 Uiso 1 1 calc R . .
H36B H 0.4338 0.5196 0.2479 0.030 Uiso 1 1 calc R . .
H36C H 0.4258 0.5705 0.2836 0.030 Uiso 1 1 calc R . .
C37 C 0.43935(4) 0.47901(6) 0.35133(4) 0.01576(19) Uani 1 1 d . . .
H37A H 0.4530 0.5220 0.3548 0.019 Uiso 1 1 calc R . .
H37B H 0.4289 0.4706 0.3194 0.019 Uiso 1 1 calc R . .
C38 C 0.47771(4) 0.43216(5) 0.37093(4) 0.01428(18) Uani 1 1 d . . .
C39 C 0.51958(4) 0.42591(6) 0.35518(5) 0.0196(2) Uani 1 1 d . . .
H39 H 0.5254 0.4520 0.3321 0.024 Uiso 1 1 calc R . .
C40 C 0.55254(5) 0.38076(7) 0.37404(5) 0.0242(3) Uani 1 1 d . . .
H40 H 0.5814 0.3758 0.3641 0.029 Uiso 1 1 calc R . .
C41 C 0.54312(4) 0.34282(7) 0.40758(5) 0.0218(2) Uani 1 1 d . . .
H41 H 0.5652 0.3113 0.4205 0.026 Uiso 1 1 calc R . .
C42 C 0.50082(4) 0.35169(6) 0.42195(4) 0.01599(19) Uani 1 1 d . . .
C43 C 0.48853(4) 0.31266(6) 0.45881(5) 0.0202(2) Uani 1 1 d . . .
H43A H 0.4918 0.2675 0.4522 0.024 Uiso 1 1 calc R . .
H43B H 0.5115 0.3223 0.4865 0.024 Uiso 1 1 calc R . .
C44 C 0.32976(4) 0.36051(6) 0.44694(4) 0.01591(19) Uani 1 1 d . . .
H44A H 0.3366 0.3179 0.4595 0.019 Uiso 1 1 calc R . .
H44B H 0.2948 0.3644 0.4366 0.019 Uiso 1 1 calc R . .
C45 C 0.34665(4) 0.40876(6) 0.48237(4) 0.01565(19) Uani 1 1 d . . .
C46 C 0.32621(5) 0.41478(7) 0.51895(5) 0.0224(2) Uani 1 1 d . . .
H46 H 0.3005 0.3885 0.5224 0.027 Uiso 1 1 calc R . .
C47 C 0.34410(6) 0.45984(8) 0.55024(5) 0.0279(3) Uani 1 1 d . . .
H47 H 0.3312 0.4641 0.5758 0.034 Uiso 1 1 calc R . .
C48 C 0.38094(6) 0.49871(7) 0.54404(5) 0.0260(3) Uani 1 1 d . . .
H48 H 0.3932 0.5302 0.5650 0.031 Uiso 1 1 calc R . .
C49 C 0.39959(4) 0.49082(6) 0.50664(4) 0.0173(2) Uani 1 1 d . . .
C50 C 0.43976(4) 0.53175(6) 0.49801(4) 0.0188(2) Uani 1 1 d . . .
H50A H 0.4300 0.5764 0.4979 0.023 Uiso 1 1 calc R . .
H50B H 0.4680 0.5260 0.5222 0.023 Uiso 1 1 calc R . .
C51 C 0.24059(3) 0.29340(5) 0.34696(4) 0.01197(17) Uani 1 1 d . . .
C52 C 0.19661(4) 0.27973(5) 0.36046(4) 0.01228(17) Uani 1 1 d . . .
C53 C 0.15475(4) 0.30827(5) 0.33837(4) 0.01432(18) Uani 1 1 d . . .
H53 H 0.1265 0.3005 0.3488 0.017 Uiso 1 1 calc R . .
C54 C 0.15142(4) 0.34783(6) 0.30170(4) 0.01467(19) Uani 1 1 d . . .
C55 C 0.19313(4) 0.35798(6) 0.28710(4) 0.01518(19) Uani 1 1 d . . .
H55 H 0.1919 0.3825 0.2613 0.018 Uiso 1 1 calc R . .
C56 C 0.23751(4) 0.33310(5) 0.30920(4) 0.01311(18) Uani 1 1 d . . .
C57 C 0.27745(4) 0.34853(6) 0.28964(4) 0.01451(18) Uani 1 1 d . . .
H57 H 0.2706 0.3677 0.2614 0.017 Uiso 1 1 calc R . .
C58 C 0.19570(4) 0.23285(5) 0.39781(4) 0.01277(17) Uani 1 1 d . . .
C59 C 0.22523(4) 0.25776(6) 0.44154(4) 0.0175(2) Uani 1 1 d . . .
H59A H 0.2586 0.2623 0.4392 0.026 Uiso 1 1 calc R . .
H59B H 0.2232 0.2281 0.4652 0.026 Uiso 1 1 calc R . .
H59C H 0.2127 0.2987 0.4481 0.026 Uiso 1 1 calc R . .
C60 C 0.21620(4) 0.16950(5) 0.38647(4) 0.01508(19) Uani 1 1 d . . .
H60A H 0.1981 0.1546 0.3580 0.023 Uiso 1 1 calc R . .
H60B H 0.2138 0.1386 0.4093 0.023 Uiso 1 1 calc R . .
H60C H 0.2497 0.1750 0.3849 0.023 Uiso 1 1 calc R . .
C61 C 0.14476(4) 0.22138(6) 0.40458(4) 0.0174(2) Uani 1 1 d . . .
H61A H 0.1318 0.2607 0.4137 0.026 Uiso 1 1 calc R . .
H61B H 0.1455 0.1894 0.4274 0.026 Uiso 1 1 calc R . .
H61C H 0.1246 0.2067 0.3770 0.026 Uiso 1 1 calc R . .
C62 C 0.10411(4) 0.37659(6) 0.27748(4) 0.0183(2) Uani 1 1 d . . .
C63 C 0.10862(5) 0.44838(7) 0.27574(7) 0.0328(4) Uani 1 1 d . . .
H63A H 0.0780 0.4665 0.2611 0.049 Uiso 1 1 calc R . .
H63B H 0.1331 0.4595 0.2593 0.049 Uiso 1 1 calc R . .
H63C H 0.1177 0.4650 0.3057 0.049 Uiso 1 1 calc R . .
C64 C 0.09156(5) 0.35004(9) 0.23058(5) 0.0284(3) Uani 1 1 d . . .
H64A H 0.0608 0.3672 0.2152 0.043 Uiso 1 1 calc R . .
H64B H 0.0895 0.3041 0.2318 0.043 Uiso 1 1 calc R . .
H64C H 0.1164 0.3619 0.2147 0.043 Uiso 1 1 calc R . .
C65 C 0.06293(4) 0.36076(8) 0.30032(5) 0.0279(3) Uani 1 1 d . . .
H65A H 0.0710 0.3751 0.3309 0.042 Uiso 1 1 calc R . .
H65B H 0.0577 0.3152 0.2996 0.042 Uiso 1 1 calc R . .
H65C H 0.0338 0.3819 0.2850 0.042 Uiso 1 1 calc R . .
C66 C 0.35809(4) 0.35262(5) 0.28430(4) 0.01339(18) Uani 1 1 d . . .
C67 C 0.35386(4) 0.39305(6) 0.24847(4) 0.0163(2) Uani 1 1 d . . .
H67 H 0.3250 0.4154 0.2382 0.020 Uiso 1 1 calc R . .
C68 C 0.39204(4) 0.40076(6) 0.22770(4) 0.0182(2) Uani 1 1 d . . .
H68 H 0.3888 0.4277 0.2029 0.022 Uiso 1 1 calc R . .
C69 C 0.43488(4) 0.36944(7) 0.24303(5) 0.0200(2) Uani 1 1 d . . .
H69 H 0.4606 0.3748 0.2285 0.024 Uiso 1 1 calc R . .
C70 C 0.44007(4) 0.33024(6) 0.27956(4) 0.0178(2) Uani 1 1 d . . .
H70 H 0.4696 0.3098 0.2905 0.021 Uiso 1 1 calc R . .
C71 C 0.40162(4) 0.32098(6) 0.30013(4) 0.01437(18) Uani 1 1 d . . .
C72 C 0.42766(4) 0.22971(6) 0.33919(4) 0.0183(2) Uani 1 1 d . . .
H72 H 0.4467 0.2243 0.3179 0.022 Uiso 1 1 calc R . .
C73 C 0.42965(4) 0.18049(6) 0.37105(4) 0.0172(2) Uani 1 1 d . . .
C74 C 0.45422(5) 0.12564(7) 0.36217(5) 0.0218(2) Uani 1 1 d . . .
H74 H 0.4702 0.1259 0.3384 0.026 Uiso 1 1 calc R . .
C75 C 0.45541(5) 0.07220(6) 0.38710(5) 0.0200(2) Uani 1 1 d . . .
C76 C 0.43140(4) 0.07485(6) 0.42223(4) 0.0171(2) Uani 1 1 d . . .
H76 H 0.4319 0.0382 0.4398 0.020 Uiso 1 1 calc R . .
C77 C 0.40693(4) 0.12713(5) 0.43317(4) 0.01394(18) Uani 1 1 d . . .
C78 C 0.40576(4) 0.18298(5) 0.40680(4) 0.01324(18) Uani 1 1 d . . .
C79 C 0.47948(5) 0.01113(7) 0.37681(5) 0.0259(3) Uani 1 1 d . . .
C80 C 0.51720(6) -0.00952(8) 0.41696(6) 0.0307(3) Uani 1 1 d . . .
H80A H 0.5026 -0.0125 0.4427 0.046 Uiso 1 1 calc R . .
H80B H 0.5431 0.0214 0.4227 0.046 Uiso 1 1 calc R . .
H80C H 0.5300 -0.0507 0.4112 0.046 Uiso 1 1 calc R . .
C81 C 0.50294(8) 0.01786(10) 0.33764(7) 0.0450(5) Uani 1 1 d . . .
H81A H 0.5177 -0.0222 0.3324 0.068 Uiso 1 1 calc R . .
H81B H 0.5274 0.0507 0.3437 0.068 Uiso 1 1 calc R . .
H81C H 0.4788 0.0294 0.3115 0.068 Uiso 1 1 calc R . .
C82 C 0.44142(7) -0.04131(9) 0.36629(7) 0.0397(4) Uani 1 1 d . . .
H82A H 0.4252 -0.0456 0.3909 0.060 Uiso 1 1 calc R . .
H82B H 0.4569 -0.0812 0.3618 0.060 Uiso 1 1 calc R . .
H82C H 0.4181 -0.0303 0.3395 0.060 Uiso 1 1 calc R . .
C83 C 0.38223(4) 0.12542(6) 0.47247(4) 0.01506(19) Uani 1 1 d . . .
C84 C 0.40703(5) 0.17188(7) 0.50780(4) 0.0212(2) Uani 1 1 d . . .
H84A H 0.4410 0.1616 0.5163 0.032 Uiso 1 1 calc R . .
H84B H 0.3926 0.1690 0.5336 0.032 Uiso 1 1 calc R . .
H84C H 0.4033 0.2148 0.4960 0.032 Uiso 1 1 calc R . .
C85 C 0.32906(4) 0.14242(7) 0.45824(5) 0.0214(2) Uani 1 1 d . . .
H85A H 0.3259 0.1844 0.4449 0.032 Uiso 1 1 calc R . .
H85B H 0.3144 0.1422 0.4840 0.032 Uiso 1 1 calc R . .
H85C H 0.3130 0.1115 0.4368 0.032 Uiso 1 1 calc R . .
C86 C 0.38480(5) 0.05981(6) 0.49372(5) 0.0223(2) Uani 1 1 d . . .
H86A H 0.3696 0.0290 0.4718 0.033 Uiso 1 1 calc R . .
H86B H 0.3682 0.0605 0.5182 0.033 Uiso 1 1 calc R . .
H86C H 0.4183 0.0482 0.5047 0.033 Uiso 1 1 calc R . .
N1Y N 0.34522(15) 0.1092(2) 0.24996(17) 0.1348(17) Uani 1 1 d . . .
C1Y C 0.31879(13) 0.13403(17) 0.26630(12) 0.0749(9) Uani 1 1 d . . .
C2Y C 0.28263(13) 0.16447(13) 0.28560(12) 0.0802(10) Uani 1 1 d . . .
H2Y1 H 0.2694 0.2006 0.2675 0.120 Uiso 1 1 calc R . .
H2Y2 H 0.2970 0.1789 0.3154 0.120 Uiso 1 1 calc R . .
H2Y3 H 0.2570 0.1344 0.2869 0.120 Uiso 1 1 calc R . .
N1S N 0.33162(9) 0.73288(12) 0.32861(10) 0.0679(7) Uani 1 1 d . . .
C1S C 0.2860(2) 0.7261(3) 0.3357(2) 0.070 Uiso 0.628(4) 1 d P B 1
C2S C 0.24828(18) 0.7200(3) 0.34119(18) 0.070 Uiso 0.628(4) 1 d P B 1
H2S1 H 0.2480 0.7278 0.3722 0.105 Uiso 0.628(4) 1 calc PR B 1
H2S2 H 0.2374 0.6769 0.3334 0.105 Uiso 0.628(4) 1 calc PR B 1
H2S3 H 0.2270 0.7499 0.3227 0.105 Uiso 0.628(4) 1 calc PR B 1
C1S' C 0.2785(2) 0.7401(3) 0.3173(3) 0.050 Uiso 0.372(4) 1 d P B 2
C2S' C 0.2400(2) 0.7457(3) 0.3089(2) 0.050 Uiso 0.372(4) 1 d P B 2
H2S4 H 0.2315 0.7763 0.2849 0.075 Uiso 0.372(4) 1 calc PR B 2
H2S5 H 0.2287 0.7608 0.3347 0.075 Uiso 0.372(4) 1 calc PR B 2
H2S6 H 0.2250 0.7052 0.2995 0.075 Uiso 0.372(4) 1 calc PR B 2
C1R C 0.2046(2) 0.6631(3) 0.41738(18) 0.070 Uiso 0.50 1 d PD C 2
N1R N 0.22397(18) 0.6906(3) 0.44654(17) 0.070 Uiso 0.50 1 d PD C 2
C2R C 0.1783(2) 0.6280(3) 0.38119(19) 0.070 Uiso 0.50 1 d PD C 2
H2RA H 0.1840 0.5829 0.3867 0.105 Uiso 0.50 1 calc PR C 2
H2RB H 0.1886 0.6400 0.3542 0.105 Uiso 0.50 1 calc PR C 2
H2RC H 0.1442 0.6369 0.3778 0.105 Uiso 0.50 1 calc PR C 2
N1T N 0.16913(19) 0.8372(3) 0.4295(2) 0.070 Uiso 0.50 1 d PD D 1
C1T C 0.1982(2) 0.8015(3) 0.4375(2) 0.070 Uiso 0.50 1 d PD D 1
C2T C 0.2338(2) 0.7535(3) 0.4487(2) 0.070 Uiso 0.50 1 d PD D 1
H2T1 H 0.2307 0.7333 0.4763 0.105 Uiso 0.50 1 calc PR D 1
H2T2 H 0.2656 0.7725 0.4524 0.105 Uiso 0.50 1 calc PR D 1
H2T3 H 0.2295 0.7221 0.4252 0.105 Uiso 0.50 1 calc PR D 1
N1X N 0.0656(2) 0.7192(3) 0.3361(3) 0.0819(19) Uani 0.488(5) 1 d P E 2
C1X C 0.0580(2) 0.6869(3) 0.3058(2) 0.0518(12) Uani 0.488(5) 1 d P E 2
C2X C 0.0491(2) 0.6432(4) 0.2703(2) 0.0727(19) Uani 0.488(5) 1 d P E 2
H2XA H 0.0417 0.6661 0.2424 0.109 Uiso 0.488(5) 1 calc PR E 2
H2XB H 0.0220 0.6164 0.2729 0.109 Uiso 0.488(5) 1 calc PR E 2
H2XC H 0.0774 0.6171 0.2714 0.109 Uiso 0.488(5) 1 calc PR E 2
N1X' N 0.03819(18) 0.7152(3) 0.3068(3) 0.091(2) Uani 0.512(5) 1 d P E 1
C1X' C 0.07804(18) 0.7209(3) 0.3120(2) 0.0567(14) Uani 0.512(5) 1 d P E 1
C2X' C 0.12831(17) 0.7319(3) 0.3184(2) 0.0730(19) Uani 0.512(5) 1 d P E 1
H2X1 H 0.1359 0.7465 0.2908 0.109 Uiso 0.512(5) 1 calc PR E 1
H2X2 H 0.1456 0.6928 0.3277 0.109 Uiso 0.512(5) 1 calc PR E 1
H2X3 H 0.1378 0.7640 0.3412 0.109 Uiso 0.512(5) 1 calc PR E 1
C1T' C 0.17587(18) 0.8336(3) 0.41313(18) 0.0498(11) Uiso 0.50 1 d P F 2
N1T' N 0.1800(2) 0.8547(3) 0.4489(2) 0.0711(14) Uiso 0.50 1 d P F 2
C2T' C 0.17091(19) 0.8067(3) 0.37159(18) 0.0567(12) Uiso 0.50 1 d P F 2
H2T4 H 0.1992 0.7814 0.3705 0.085 Uiso 0.50 1 calc PR F 2
H2T5 H 0.1675 0.8399 0.3493 0.085 Uiso 0.50 1 calc PR F 2
H2T6 H 0.1426 0.7797 0.3657 0.085 Uiso 0.50 1 calc PR F 2

loop_
_atom_site_aniso_label
_atom_site_aniso_U_11
_atom_site_aniso_U_22
_atom_site_aniso_U_33
_atom_site_aniso_U_23
_atom_site_aniso_U_13
_atom_site_aniso_U_12
Zn1 0.01187(5) 0.01201(5) 0.01301(6) 0.00075(4) 0.00301(4) -0.00095(4)
O1 0.0137(3) 0.0136(3) 0.0171(4) -0.0025(3) 0.0033(3) -0.0013(3)
N1 0.0148(4) 0.0167(4) 0.0157(5) 0.0011(3) 0.0051(3) -0.0030(3)
C1 0.0136(4) 0.0149(4) 0.0136(5) 0.0003(3) 0.0023(3) -0.0003(3)
Zn2 0.01069(5) 0.01268(6) 0.01363(6) 0.00094(4) 0.00270(4) -0.00059(4)
O2 0.0143(3) 0.0168(4) 0.0139(4) 0.0017(3) 0.0015(3) -0.0029(3)
N2 0.0130(3) 0.0170(4) 0.0171(5) 0.0012(3) 0.0056(3) -0.0015(3)
C2 0.0137(4) 0.0149(4) 0.0153(5) -0.0006(4) 0.0024(3) -0.0021(3)
Zn3 0.00977(5) 0.01211(5) 0.01179(6) 0.00011(4) 0.00214(4) 0.00003(4)
C3 0.0170(4) 0.0150(5) 0.0183(6) -0.0004(4) 0.0022(4) -0.0028(4)
O3 0.0134(3) 0.0146(3) 0.0159(4) 0.0028(3) 0.0046(3) 0.0011(3)
N3 0.0129(3) 0.0121(4) 0.0150(4) 0.0007(3) 0.0024(3) 0.0002(3)
C4 0.0196(4) 0.0137(5) 0.0191(6) -0.0020(4) 0.0037(4) -0.0001(4)
O4 0.0149(3) 0.0166(4) 0.0188(4) 0.0011(3) 0.0023(3) -0.0009(3)
N4 0.0172(4) 0.0126(4) 0.0130(4) 0.0001(3) 0.0035(3) -0.0006(3)
C5 0.0191(4) 0.0160(5) 0.0212(6) -0.0021(4) 0.0069(4) -0.0007(4)
O5 0.0141(3) 0.0137(3) 0.0145(4) -0.0011(3) 0.0049(3) -0.0026(3)
N5 0.0111(3) 0.0149(4) 0.0149(4) 0.0018(3) 0.0043(3) -0.0002(3)
C6 0.0153(4) 0.0136(4) 0.0192(5) -0.0009(4) 0.0056(4) -0.0017(3)
O6 0.0187(3) 0.0174(4) 0.0181(4) 0.0003(3) 0.0028(3) -0.0012(3)
N6 0.0129(3) 0.0159(4) 0.0149(5) 0.0029(3) 0.0035(3) 0.0021(3)
C7 0.0160(4) 0.0164(5) 0.0195(6) -0.0008(4) 0.0068(4) -0.0021(4)
O7 0.0098(3) 0.0157(3) 0.0161(4) 0.0027(3) 0.0010(3) 0.0000(2)
C8 0.0152(4) 0.0200(5) 0.0156(5) -0.0022(4) 0.0033(4) -0.0049(4)
O8 0.0154(3) 0.0121(3) 0.0147(4) -0.0002(3) 0.0027(3) 0.0024(3)
C9 0.0159(4) 0.0276(6) 0.0261(7) -0.0003(5) 0.0052(4) 0.0013(4)
C10 0.0232(5) 0.0296(6) 0.0164(6) -0.0011(5) 0.0050(4) -0.0087(5)
C11 0.0223(5) 0.0257(6) 0.0290(7) -0.0059(5) 0.0103(5) -0.0114(5)
C12 0.0263(5) 0.0141(5) 0.0227(6) -0.0028(4) 0.0053(4) 0.0009(4)
C13 0.0400(8) 0.0205(7) 0.0509(11) -0.0056(7) -0.0037(7) 0.0102(6)
C14 0.0548(10) 0.0228(7) 0.0251(8) -0.0045(5) 0.0119(7) 0.0023(7)
C15 0.0431(8) 0.0232(7) 0.0473(10) -0.0151(7) 0.0185(7) -0.0132(6)
C16 0.0153(4) 0.0173(5) 0.0173(5) 0.0002(4) 0.0066(4) -0.0032(4)
C17 0.0223(5) 0.0250(6) 0.0185(6) -0.0008(4) 0.0085(4) -0.0068(4)
C18 0.0257(5) 0.0317(7) 0.0214(6) -0.0008(5) 0.0123(5) -0.0100(5)
C19 0.0227(5) 0.0281(6) 0.0243(7) -0.0004(5) 0.0107(5) -0.0102(5)
C20 0.0190(5) 0.0236(6) 0.0203(6) -0.0010(4) 0.0077(4) -0.0078(4)
C21 0.0145(4) 0.0181(5) 0.0169(5) 0.0013(4) 0.0062(4) -0.0027(4)
C22 0.0115(4) 0.0174(5) 0.0186(5) 0.0012(4) 0.0042(3) -0.0011(3)
C23 0.0113(4) 0.0163(4) 0.0143(5) 0.0018(4) 0.0026(3) -0.0005(3)
C24 0.0123(4) 0.0205(5) 0.0163(5) 0.0025(4) 0.0008(3) -0.0024(4)
C25 0.0146(4) 0.0220(5) 0.0145(5) 0.0029(4) 0.0003(4) -0.0029(4)
C26 0.0144(4) 0.0176(5) 0.0147(5) 0.0036(4) 0.0017(3) -0.0008(3)
C27 0.0119(4) 0.0148(4) 0.0151(5) 0.0036(4) 0.0021(3) 0.0003(3)
C28 0.0108(3) 0.0135(4) 0.0155(5) 0.0028(3) 0.0022(3) -0.0003(3)
C29 0.0262(6) 0.0441(9) 0.0152(6) 0.0043(5) -0.0021(5) -0.0174(6)
C30 0.0809(18) 0.0434(12) 0.0202(10) 0.0052(8) -0.0090(10) -0.0419(13)
C31 0.0279(7) 0.0328(9) 0.0184(8) -0.0001(6) 0.0008(6) -0.0069(6)
C32 0.0176(7) 0.091(2) 0.0227(10) 0.0026(11) -0.0048(6) 0.0052(9)
C33 0.0129(4) 0.0179(5) 0.0154(5) 0.0044(4) 0.0024(3) -0.0017(3)
C34 0.0219(5) 0.0177(5) 0.0211(6) 0.0034(4) 0.0034(4) -0.0040(4)
C35 0.0172(4) 0.0247(6) 0.0172(6) 0.0047(4) 0.0056(4) -0.0005(4)
C36 0.0132(4) 0.0258(6) 0.0199(6) 0.0066(4) 0.0019(4) -0.0003(4)
C37 0.0171(4) 0.0153(5) 0.0161(5) 0.0030(4) 0.0061(4) 0.0010(3)
C38 0.0145(4) 0.0141(4) 0.0143(5) -0.0005(3) 0.0033(3) -0.0006(3)
C39 0.0180(4) 0.0233(6) 0.0195(6) 0.0022(4) 0.0084(4) 0.0017(4)
C40 0.0186(5) 0.0295(7) 0.0272(7) 0.0023(5) 0.0106(5) 0.0054(5)
C41 0.0170(4) 0.0222(6) 0.0270(7) 0.0031(5) 0.0063(4) 0.0060(4)
C42 0.0142(4) 0.0145(4) 0.0185(6) 0.0007(4) 0.0017(4) 0.0008(3)
C43 0.0144(4) 0.0197(5) 0.0255(6) 0.0080(4) 0.0017(4) 0.0022(4)
C44 0.0187(4) 0.0144(4) 0.0163(5) -0.0007(4) 0.0075(4) -0.0036(4)
C45 0.0204(4) 0.0129(4) 0.0149(5) 0.0009(4) 0.0065(4) -0.0010(4)
C46 0.0305(6) 0.0206(5) 0.0192(6) 0.0007(4) 0.0123(5) -0.0037(5)
C47 0.0406(7) 0.0279(7) 0.0192(7) -0.0036(5) 0.0153(6) -0.0053(6)
C48 0.0383(7) 0.0233(6) 0.0175(6) -0.0057(5) 0.0082(5) -0.0062(5)
C49 0.0216(5) 0.0151(5) 0.0145(5) -0.0009(4) 0.0020(4) -0.0010(4)
C50 0.0206(5) 0.0179(5) 0.0161(6) -0.0023(4) 0.0000(4) -0.0035(4)
C51 0.0102(3) 0.0119(4) 0.0134(5) 0.0000(3) 0.0017(3) -0.0005(3)
C52 0.0109(3) 0.0123(4) 0.0137(5) 0.0000(3) 0.0027(3) -0.0006(3)
C53 0.0108(4) 0.0149(4) 0.0173(5) 0.0003(4) 0.0031(3) 0.0005(3)
C54 0.0111(4) 0.0150(4) 0.0173(5) 0.0014(4) 0.0018(3) 0.0006(3)
C55 0.0122(4) 0.0172(5) 0.0158(5) 0.0035(4) 0.0020(3) 0.0006(3)
C56 0.0107(3) 0.0143(4) 0.0142(5) 0.0020(3) 0.0023(3) -0.0003(3)
C57 0.0128(4) 0.0159(4) 0.0150(5) 0.0025(4) 0.0033(3) -0.0004(3)
C58 0.0119(4) 0.0136(4) 0.0131(5) 0.0002(3) 0.0032(3) -0.0019(3)
C59 0.0190(4) 0.0200(5) 0.0134(5) -0.0010(4) 0.0027(4) -0.0034(4)
C60 0.0141(4) 0.0139(4) 0.0175(5) 0.0012(4) 0.0039(3) -0.0005(3)
C61 0.0142(4) 0.0190(5) 0.0202(6) 0.0018(4) 0.0067(4) -0.0011(4)
C62 0.0122(4) 0.0208(5) 0.0209(6) 0.0037(4) 0.0013(4) 0.0032(4)
C63 0.0231(6) 0.0210(6) 0.0518(11) 0.0077(6) 0.0025(6) 0.0073(5)
C64 0.0199(5) 0.0406(8) 0.0218(7) 0.0026(6) -0.0021(5) 0.0046(5)
C65 0.0136(4) 0.0403(8) 0.0301(8) 0.0096(6) 0.0058(4) 0.0067(5)
C66 0.0117(4) 0.0143(4) 0.0146(5) 0.0022(3) 0.0038(3) 0.0002(3)
C67 0.0141(4) 0.0179(5) 0.0178(5) 0.0039(4) 0.0055(4) 0.0018(3)
C68 0.0167(4) 0.0203(5) 0.0194(6) 0.0055(4) 0.0075(4) 0.0012(4)
C69 0.0161(4) 0.0236(6) 0.0224(6) 0.0056(4) 0.0090(4) 0.0020(4)
C70 0.0135(4) 0.0211(5) 0.0200(6) 0.0041(4) 0.0064(4) 0.0027(4)
C71 0.0129(4) 0.0162(4) 0.0147(5) 0.0022(4) 0.0047(3) 0.0006(3)
C72 0.0184(4) 0.0194(5) 0.0185(6) 0.0036(4) 0.0073(4) 0.0064(4)
C73 0.0188(4) 0.0170(5) 0.0167(5) 0.0030(4) 0.0058(4) 0.0059(4)
C74 0.0257(5) 0.0221(6) 0.0188(6) 0.0026(4) 0.0076(4) 0.0114(4)
C75 0.0235(5) 0.0177(5) 0.0184(6) -0.0012(4) 0.0033(4) 0.0084(4)
C76 0.0198(4) 0.0137(5) 0.0167(5) -0.0001(4) 0.0015(4) 0.0037(4)
C77 0.0140(4) 0.0130(4) 0.0139(5) 0.0006(3) 0.0010(3) 0.0009(3)
C78 0.0135(4) 0.0124(4) 0.0135(5) -0.0005(3) 0.0019(3) 0.0014(3)
C79 0.0330(6) 0.0227(6) 0.0205(7) -0.0028(5) 0.0020(5) 0.0150(5)
C80 0.0305(6) 0.0266(7) 0.0317(8) -0.0026(6) -0.0007(6) 0.0133(5)
C81 0.0640(12) 0.0424(10) 0.0335(9) 0.0017(7) 0.0213(8) 0.0312(9)
C82 0.0440(9) 0.0270(7) 0.0412(10) -0.0145(7) -0.0071(7) 0.0103(7)
C83 0.0149(4) 0.0144(4) 0.0156(5) 0.0016(4) 0.0026(3) 0.0009(3)
C84 0.0240(5) 0.0237(6) 0.0157(6) -0.0019(4) 0.0039(4) -0.0021(4)
C85 0.0146(4) 0.0236(6) 0.0262(7) 0.0051(5) 0.0044(4) 0.0020(4)
C86 0.0251(5) 0.0185(5) 0.0240(7) 0.0059(4) 0.0071(5) 0.0025(4)
N1Y 0.136(3) 0.122(3) 0.182(4) 0.021(3) 0.112(3) 0.022(3)
C1Y 0.084(2) 0.070(2) 0.081(2) -0.0078(16) 0.0397(17) -0.0155(16)
C2Y 0.127(3) 0.0419(13) 0.092(2) -0.0324(13) 0.070(2) -0.0292(15)
N1S 0.0656(13) 0.0518(13) 0.0925(19) 0.0150(12) 0.0306(13) 0.0170(10)
N1X 0.063(4) 0.084(4) 0.100(5) -0.008(4) 0.022(3) 0.004(3)
C1X 0.045(2) 0.050(3) 0.061(3) 0.005(2) 0.014(2) 0.004(2)
C2X 0.082(4) 0.093(5) 0.049(3) 0.008(3) 0.027(3) -0.007(3)
N1X' 0.045(2) 0.076(4) 0.163(7) 0.048(4) 0.049(3) 0.019(2)
C1X' 0.041(2) 0.055(3) 0.080(4) 0.015(3) 0.025(2) 0.012(2)
C2X' 0.039(2) 0.069(4) 0.109(5) -0.006(3) 0.013(3) 0.007(2)

loop_
_atom_type_symbol
_atom_type_description
_atom_type_scat_dispersion_real
_atom_type_scat_dispersion_imag
_atom_type_scat_source
C C 0.0033 0.0016 'International Tables Vol C Tables 4.2.6.8 and 6.1.1.4'
H H 0.0000 0.0000 'International Tables Vol C Tables 4.2.6.8 and 6.1.1.4'
N N 0.0061 0.0033 'International Tables Vol C Tables 4.2.6.8 and 6.1.1.4'
O O 0.0106 0.0060 'International Tables Vol C Tables 4.2.6.8 and 6.1.1.4'
Zn Zn 0.2839 1.4301 'International Tables Vol C Tables 4.2.6.8 and 6.1.1.4'

loop_
_geom_angle_atom_site_label_1
_geom_angle_atom_site_label_2
_geom_angle_atom_site_label_3
_geom_angle
_geom_angle_site_symmetry_1
_geom_angle_site_symmetry_3
_geom_angle_publ_flag
O5 Zn1 O3 102.78(4) . . ?
O5 Zn1 N4 83.02(4) . . ?
O3 Zn1 N4 121.50(4) . . ?
O5 Zn1 N3 120.52(4) . . ?
O3 Zn1 N3 83.24(4) . . ?
N4 Zn1 N3 143.03(4) . . ?
C1 O1 Zn2 129.21(7) . . ?
C7 N1 C16 119.76(10) . . ?
C7 N1 Zn2 125.71(8) . . ?
C16 N1 Zn2 112.88(8) . . ?
O1 C1 C2 121.14(10) . . ?
O1 C1 C6 121.13(10) . . ?
C2 C1 C6 117.73(11) . . ?
O3 Zn2 O2 104.52(4) . . ?
O3 Zn2 O1 92.80(3) . . ?
O2 Zn2 O1 101.59(4) . . ?
O3 Zn2 N2 104.41(4) . . ?
O2 Zn2 N2 89.82(4) . . ?
O1 Zn2 N2 156.36(4) . . ?
O3 Zn2 N1 117.75(4) . . ?
O2 Zn2 N1 137.37(4) . . ?
O1 Zn2 N1 82.42(4) . . ?
N2 Zn2 N1 75.29(4) . . ?
C28 O2 Zn2 126.40(7) . . ?
C22 N2 C21 120.85(10) . . ?
C22 N2 Zn2 123.78(8) . . ?
C21 N2 Zn2 114.93(8) . . ?
C3 C2 C1 118.17(11) . . ?
C3 C2 C8 121.30(10) . . ?
C1 C2 C8 120.52(10) . . ?
O5 Zn3 O7 101.33(4) . . ?
O5 Zn3 O8 94.85(4) . . ?
O7 Zn3 O8 100.73(3) . . ?
O5 Zn3 N5 103.84(4) . . ?
O7 Zn3 N5 88.14(4) . . ?
O8 Zn3 N5 157.37(4) . . ?
O5 Zn3 N6 118.26(4) . . ?
O7 Zn3 N6 139.68(4) . . ?
O8 Zn3 N6 84.09(4) . . ?
N5 Zn3 N6 75.92(4) . . ?
C2 C3 C4 124.87(11) . . ?
C37 O3 Zn1 113.81(7) . . ?
C37 O3 Zn2 116.42(7) . . ?
Zn1 O3 Zn2 121.95(4) . . ?
C38 N3 C42 120.54(10) . . ?
C38 N3 Zn1 112.23(7) . . ?
C42 N3 Zn1 127.07(8) . . ?
C5 C4 C3 116.33(11) . . ?
C5 C4 C12 120.42(11) . . ?
C3 C4 C12 123.20(11) . . ?
C49 N4 C45 120.67(11) . . ?
C49 N4 Zn1 127.14(8) . . ?
C45 N4 Zn1 112.09(8) . . ?
C4 C5 C6 121.93(11) . . ?
C44 O5 Zn3 116.77(7) . . ?
C44 O5 Zn1 113.56(7) . . ?
Zn3 O5 Zn1 121.80(4) . . ?
C57 N5 C66 120.71(10) . . ?
C57 N5 Zn3 124.60(8) . . ?
C66 N5 Zn3 114.63(7) . . ?
C5 C6 C1 120.93(10) . . ?
C5 C6 C7 115.89(11) . . ?
C1 C6 C7 123.13(11) . . ?
C72 N6 C71 118.33(10) . . ?
C72 N6 Zn3 124.57(9) . . ?
C71 N6 Zn3 114.23(7) . . ?
N1 C7 C6 125.78(11) . . ?
C51 O7 Zn3 128.71(7) . . ?
C11 C8 C10 106.62(11) . . ?
C11 C8 C2 112.26(11) . . ?
C10 C8 C2 110.53(10) . . ?
C11 C8 C9 107.74(10) . . ?
C10 C8 C9 110.25(11) . . ?
C2 C8 C9 109.38(11) . . ?
C78 O8 Zn3 126.39(8) . . ?
C13 C12 C4 109.64(12) . . ?
C13 C12 C15 108.20(14) . . ?
C4 C12 C15 112.10(12) . . ?
C13 C12 C14 108.90(14) . . ?
C4 C12 C14 110.32(11) . . ?
C15 C12 C14 107.60(14) . . ?
C17 C16 C21 119.82(11) . . ?
C17 C16 N1 125.01(12) . . ?
C21 C16 N1 115.14(10) . . ?
C18 C17 C16 119.73(13) . . ?
C19 C18 C17 120.39(13) . . ?
C18 C19 C20 120.42(12) . . ?
C19 C20 C21 119.54(12) . . ?
C20 C21 C16 120.05(11) . . ?
C20 C21 N2 125.08(12) . . ?
C16 C21 N2 114.87(10) . . ?
N2 C22 C23 125.78(10) . . ?
C24 C23 C28 120.94(11) . . ?
C24 C23 C22 114.45(10) . . ?
C28 C23 C22 124.61(10) . . ?
C25 C24 C23 122.61(10) . . ?
C24 C25 C26 116.05(11) . . ?
C24 C25 C29 120.44(11) . . ?
C26 C25 C29 123.51(12) . . ?
C27 C26 C25 124.77(11) . . ?
C26 C27 C28 118.79(10) . . ?
C26 C27 C33 120.22(11) . . ?
C28 C27 C33 120.97(10) . . ?
O2 C28 C23 122.29(11) . . ?
O2 C28 C27 120.98(10) . . ?
C23 C28 C27 116.70(10) . . ?
C30 C29 C32' 132.2(4) . . ?
C30 C29 C31 111.88(18) . . ?
C32' C29 C31 52.9(4) . . ?
C30 C29 C25 110.70(13) . . ?
C32' C29 C25 116.8(4) . . ?
C31 C29 C25 113.25(12) . . ?
C30 C29 C30' 34.7(4) . . ?
C32' C29 C30' 114.0(5) . . ?
C31 C29 C30' 129.6(5) . . ?
C25 C29 C30' 114.7(5) . . ?
C30 C29 C31' 69.2(4) . . ?
C32' C29 C31' 105.6(5) . . ?
C31 C29 C31' 53.7(4) . . ?
C25 C29 C31' 100.7(5) . . ?
C30' C29 C31' 102.4(5) . . ?
C30 C29 C32 107.80(19) . . ?
C32' C29 C32 54.0(4) . . ?
C31 C29 C32 106.04(14) . . ?
C25 C29 C32 106.79(15) . . ?
C30' C29 C32 73.9(4) . . ?
C31' C29 C32 151.2(5) . . ?
C36 C33 C35 105.99(10) . . ?
C36 C33 C34 108.79(10) . . ?
C35 C33 C34 108.51(10) . . ?
C36 C33 C27 111.77(10) . . ?
C35 C33 C27 112.59(10) . . ?
C34 C33 C27 109.07(10) . . ?
O3 C37 C38 112.80(10) . . ?
N3 C38 C39 121.33(11) . . ?
N3 C38 C37 116.81(10) . . ?
C39 C38 C37 121.85(11) . . ?
C40 C39 C38 118.53(12) . . ?
C39 C40 C41 119.72(12) . . ?
C40 C41 C42 118.90(12) . . ?
N3 C42 C41 120.96(12) . . ?
N3 C42 C43 117.27(10) . . ?
C41 C42 C43 121.77(11) . . ?
O4 C43 C42 112.62(10) . . ?
O5 C44 C45 112.37(9) . . ?
N4 C45 C46 120.99(12) . . ?
N4 C45 C44 116.72(10) . . ?
C46 C45 C44 122.29(11) . . ?
C47 C46 C45 118.73(13) . . ?
C46 C47 C48 119.66(13) . . ?
C47 C48 C49 118.94(13) . . ?
N4 C49 C48 120.96(12) . . ?
N4 C49 C50 117.60(11) . . ?
C48 C49 C50 121.44(12) . . ?
O6 C50 C49 112.44(10) . . ?
O7 C51 C56 123.13(9) . . ?
O7 C51 C52 120.03(10) . . ?
C56 C51 C52 116.80(9) . . ?
C53 C52 C51 119.08(10) . . ?
C53 C52 C58 120.43(9) . . ?
C51 C52 C58 120.47(9) . . ?
C52 C53 C54 124.50(10) . . ?
C55 C54 C53 116.41(10) . . ?
C55 C54 C62 120.91(11) . . ?
C53 C54 C62 122.63(10) . . ?
C54 C55 C56 122.26(11) . . ?
C55 C56 C51 120.77(10) . . ?
C55 C56 C57 115.01(10) . . ?
C51 C56 C57 124.16(9) . . ?
N5 C57 C56 125.37(11) . . ?
C52 C58 C59 110.60(9) . . ?
C52 C58 C61 112.00(9) . . ?
C59 C58 C61 107.19(10) . . ?
C52 C58 C60 109.04(9) . . ?
C59 C58 C60 109.76(9) . . ?
C61 C58 C60 108.21(9) . . ?
C63 C62 C54 109.97(10) . . ?
C63 C62 C64 109.69(13) . . ?
C54 C62 C64 109.04(11) . . ?
C63 C62 C65 108.22(12) . . ?
C54 C62 C65 111.86(11) . . ?
C64 C62 C65 108.02(11) . . ?
C67 C66 C71 119.63(10) . . ?
C67 C66 N5 126.01(10) . . ?
C71 C66 N5 114.36(10) . . ?
C66 C67 C68 119.95(11) . . ?
C69 C68 C67 120.60(12) . . ?
C68 C69 C70 120.08(11) . . ?
C69 C70 C71 119.87(11) . . ?
C70 C71 N6 124.52(10) . . ?
C70 C71 C66 119.83(11) . . ?
N6 C71 C66 115.64(9) . . ?
N6 C72 C73 126.66(11) . . ?
C74 C73 C78 121.51(11) . . ?
C74 C73 C72 114.44(11) . . ?
C78 C73 C72 123.83(11) . . ?
C75 C74 C73 121.63(12) . . ?
C74 C75 C76 116.53(11) . . ?
C74 C75 C79 122.75(13) . . ?
C76 C75 C79 120.66(12) . . ?
C77 C76 C75 125.05(12) . . ?
C76 C77 C78 118.09(11) . . ?
C76 C77 C83 121.01(11) . . ?
C78 C77 C83 120.90(10) . . ?
O8 C78 C73 121.24(10) . . ?
O8 C78 C77 121.57(10) . . ?
C73 C78 C77 117.19(10) . . ?
C81 C79 C80 108.92(14) . . ?
C81 C79 C75 112.50(13) . . ?
C80 C79 C75 110.08(12) . . ?
C81 C79 C82 108.12(15) . . ?
C80 C79 C82 108.15(14) . . ?
C75 C79 C82 108.96(12) . . ?
C84 C83 C77 109.38(10) . . ?
C84 C83 C86 107.63(11) . . ?
C77 C83 C86 112.01(10) . . ?
C84 C83 C85 109.64(10) . . ?
C77 C83 C85 111.15(10) . . ?
C86 C83 C85 106.93(10) . . ?
N1Y C1Y C2Y 176.8(5) . . ?
C1S N1S C1S' 25.3(3) . . ?
C2S C1S N1S 179.2(7) . . ?
C2S' C1S' N1S 179.5(9) . . ?
N1R C1R C2R 177.6(7) . . ?
N1T C1T C2T 177.0(8) . . ?
N1X C1X C2X 175.9(7) . . ?
N1X' C1X' C2X' 176.8(7) . . ?
N1T' C1T' C2T' 178.0(6) . . ?

loop_
_geom_bond_atom_site_label_1
_geom_bond_atom_site_label_2
_geom_bond_distance
_geom_bond_site_symmetry_2
_geom_bond_publ_flag
Zn1 O5 1.9723(8) . ?
Zn1 O3 1.9752(9) . ?
Zn1 N4 2.0282(10) . ?
Zn1 N3 2.0362(10) . ?
O1 C1 1.3165(15) . ?
O1 Zn2 2.0330(8) . ?
N1 C7 1.2913(16) . ?
N1 C16 1.4164(15) . ?
N1 Zn2 2.1685(11) . ?
C1 C2 1.4304(16) . ?
C1 C6 1.4332(16) . ?
Zn2 O3 1.9791(8) . ?
Zn2 O2 1.9852(9) . ?
Zn2 N2 2.0946(10) . ?
O2 C28 1.3045(14) . ?
N2 C22 1.2864(16) . ?
N2 C21 1.4124(16) . ?
C2 C3 1.3959(17) . ?
C2 C8 1.5413(17) . ?
Zn3 O5 1.9678(9) . ?
Zn3 O7 1.9732(8) . ?
Zn3 O8 2.0611(9) . ?
Zn3 N5 2.1190(10) . ?
Zn3 N6 2.1203(10) . ?
C3 C4 1.4086(18) . ?
O3 C37 1.4058(14) . ?
N3 C38 1.3397(16) . ?
N3 C42 1.3460(15) . ?
C4 C5 1.3863(17) . ?
C4 C12 1.5335(18) . ?
O4 C43 1.4163(15) . ?
N4 C49 1.3385(16) . ?
N4 C45 1.3445(15) . ?
C5 C6 1.4079(18) . ?
O5 C44 1.4000(15) . ?
N5 C57 1.2924(14) . ?
N5 C66 1.4170(14) . ?
C6 C7 1.4472(16) . ?
O6 C50 1.4210(17) . ?
N6 C72 1.2978(15) . ?
N6 C71 1.4116(16) . ?
O7 C51 1.3002(13) . ?
C8 C11 1.5340(18) . ?
C8 C10 1.5385(18) . ?
C8 C9 1.5427(19) . ?
O8 C78 1.3186(14) . ?
C12 C13 1.527(2) . ?
C12 C15 1.535(2) . ?
C12 C14 1.539(2) . ?
C16 C17 1.3990(18) . ?
C16 C21 1.4072(18) . ?
C17 C18 1.3956(18) . ?
C18 C19 1.392(2) . ?
C19 C20 1.3954(19) . ?
C20 C21 1.4005(16) . ?
C22 C23 1.4459(17) . ?
C23 C24 1.4065(17) . ?
C23 C28 1.4385(15) . ?
C24 C25 1.3806(18) . ?
C25 C26 1.4132(16) . ?
C25 C29 1.5288(19) . ?
C26 C27 1.3884(17) . ?
C27 C28 1.4450(17) . ?
C27 C33 1.5463(15) . ?
C29 C30 1.495(3) . ?
C29 C32' 1.506(4) . ?
C29 C31 1.516(2) . ?
C29 C30' 1.540(4) . ?
C29 C31' 1.589(5) . ?
C29 C32 1.595(3) . ?
C33 C36 1.5381(17) . ?
C33 C35 1.5390(18) . ?
C33 C34 1.5416(19) . ?
C37 C38 1.5138(16) . ?
C38 C39 1.3958(16) . ?
C39 C40 1.3872(19) . ?
C40 C41 1.389(2) . ?
C41 C42 1.3914(17) . ?
C42 C43 1.5154(18) . ?
C44 C45 1.5084(17) . ?
C45 C46 1.3912(18) . ?
C46 C47 1.385(2) . ?
C47 C48 1.387(2) . ?
C48 C49 1.389(2) . ?
C49 C50 1.5123(18) . ?
C51 C56 1.4334(16) . ?
C51 C52 1.4409(15) . ?
C52 C53 1.3906(15) . ?
C52 C58 1.5347(16) . ?
C53 C54 1.4037(17) . ?
C54 C55 1.3833(16) . ?
C54 C62 1.5335(16) . ?
C55 C56 1.4156(15) . ?
C56 C57 1.4440(15) . ?
C58 C59 1.5367(17) . ?
C58 C61 1.5391(15) . ?
C58 C60 1.5396(16) . ?
C62 C63 1.533(2) . ?
C62 C64 1.534(2) . ?
C62 C65 1.5384(19) . ?
C66 C67 1.3920(17) . ?
C66 C71 1.4124(15) . ?
C67 C68 1.3934(16) . ?
C68 C69 1.3905(17) . ?
C69 C70 1.3913(18) . ?
C70 C71 1.4006(16) . ?
C72 C73 1.4336(18) . ?
C73 C74 1.4195(17) . ?
C73 C78 1.4246(17) . ?
C74 C75 1.372(2) . ?
C75 C76 1.4104(19) . ?
C75 C79 1.5353(18) . ?
C76 C77 1.3943(16) . ?
C77 C78 1.4390(16) . ?
C77 C83 1.5371(17) . ?
C79 C81 1.518(3) . ?
C79 C80 1.534(2) . ?
C79 C82 1.546(3) . ?
C83 C84 1.5356(18) . ?
C83 C86 1.5381(18) . ?
C83 C85 1.5388(16) . ?
N1Y C1Y 1.129(5) . ?
C1Y C2Y 1.455(4) . ?
N1S C1S 1.379(6) . ?
N1S C1S' 1.497(7) . ?
C1S C2S 1.138(7) . ?
C1S' C2S' 1.088(9) . ?
C1R N1R 1.123(4) . ?
C1R C2R 1.426(4) . ?
N1T C1T 1.114(4) . ?
C1T C2T 1.434(4) . ?
N1X C1X 1.149(9) . ?
C1X C2X 1.423(9) . ?
N1X' C1X' 1.127(7) . ?
C1X' C2X' 1.433(7) . ?
C1T' N1T' 1.183(8) . ?
C1T' C2T' 1.393(7) . ?

loop_
_geom_torsion_atom_site_label_1
_geom_torsion_atom_site_label_2
_geom_torsion_atom_site_label_3
_geom_torsion_atom_site_label_4
_geom_torsion
_geom_torsion_site_symmetry_1
_geom_torsion_site_symmetry_2
_geom_torsion_site_symmetry_3
_geom_torsion_site_symmetry_4
_geom_torsion_publ_flag
Zn2 O1 C1 C2 -144.64(9) . . . . ?
Zn2 O1 C1 C6 36.44(16) . . . . ?
C1 O1 Zn2 O3 -157.35(10) . . . . ?
C1 O1 Zn2 O2 97.20(10) . . . . ?
C1 O1 Zn2 N2 -20.21(17) . . . . ?
C1 O1 Zn2 N1 -39.72(10) . . . . ?
C7 N1 Zn2 O3 116.78(10) . . . . ?
C16 N1 Zn2 O3 -78.04(9) . . . . ?
C7 N1 Zn2 O2 -71.31(12) . . . . ?
C16 N1 Zn2 O2 93.87(9) . . . . ?
C7 N1 Zn2 O1 27.59(10) . . . . ?
C16 N1 Zn2 O1 -167.23(9) . . . . ?
C7 N1 Zn2 N2 -144.45(11) . . . . ?
C16 N1 Zn2 N2 20.73(8) . . . . ?
O3 Zn2 O2 C28 76.52(9) . . . . ?
O1 Zn2 O2 C28 172.53(9) . . . . ?
N2 Zn2 O2 C28 -28.32(9) . . . . ?
N1 Zn2 O2 C28 -96.09(10) . . . . ?
O3 Zn2 N2 C22 -95.37(10) . . . . ?
O2 Zn2 N2 C22 9.58(10) . . . . ?
O1 Zn2 N2 C22 129.17(11) . . . . ?
N1 Zn2 N2 C22 149.18(11) . . . . ?
O3 Zn2 N2 C21 92.19(9) . . . . ?
O2 Zn2 N2 C21 -162.86(9) . . . . ?
O1 Zn2 N2 C21 -43.27(15) . . . . ?
N1 Zn2 N2 C21 -23.26(8) . . . . ?
O1 C1 C2 C3 -177.34(11) . . . . ?
C6 C1 C2 C3 1.61(17) . . . . ?
O1 C1 C2 C8 1.95(17) . . . . ?
C6 C1 C2 C8 -179.10(11) . . . . ?
C1 C2 C3 C4 -0.16(19) . . . . ?
C8 C2 C3 C4 -179.44(12) . . . . ?
O5 Zn1 O3 C37 -129.20(8) . . . . ?
N4 Zn1 O3 C37 141.21(8) . . . . ?
N3 Zn1 O3 C37 -9.36(8) . . . . ?
O5 Zn1 O3 Zn2 82.78(5) . . . . ?
N4 Zn1 O3 Zn2 -6.81(7) . . . . ?
N3 Zn1 O3 Zn2 -157.38(5) . . . . ?
O2 Zn2 O3 C37 42.27(9) . . . . ?
O1 Zn2 O3 C37 -60.47(8) . . . . ?
N2 Zn2 O3 C37 135.89(8) . . . . ?
N1 Zn2 O3 C37 -143.38(8) . . . . ?
O2 Zn2 O3 Zn1 -170.48(5) . . . . ?
O1 Zn2 O3 Zn1 86.78(5) . . . . ?
N2 Zn2 O3 Zn1 -76.86(6) . . . . ?
N1 Zn2 O3 Zn1 3.87(6) . . . . ?
O5 Zn1 N3 C38 109.68(8) . . . . ?
O3 Zn1 N3 C38 8.80(8) . . . . ?
N4 Zn1 N3 C38 -127.05(9) . . . . ?
O5 Zn1 N3 C42 -74.89(11) . . . . ?
O3 Zn1 N3 C42 -175.77(10) . . . . ?
N4 Zn1 N3 C42 48.38(13) . . . . ?
C2 C3 C4 C5 -0.72(19) . . . . ?
C2 C3 C4 C12 -178.52(12) . . . . ?
O5 Zn1 N4 C49 -173.68(11) . . . . ?
O3 Zn1 N4 C49 -72.94(11) . . . . ?
N3 Zn1 N4 C49 52.84(13) . . . . ?
O5 Zn1 N4 C45 9.91(8) . . . . ?
O3 Zn1 N4 C45 110.65(8) . . . . ?
N3 Zn1 N4 C45 -123.57(9) . . . . ?
C3 C4 C5 C6 0.08(19) . . . . ?
C12 C4 C5 C6 177.95(12) . . . . ?
O7 Zn3 O5 C44 38.42(8) . . . . ?
O8 Zn3 O5 C44 -63.55(8) . . . . ?
N5 Zn3 O5 C44 129.30(8) . . . . ?
N6 Zn3 O5 C44 -149.44(8) . . . . ?
O7 Zn3 O5 Zn1 -174.49(5) . . . . ?
O8 Zn3 O5 Zn1 83.54(5) . . . . ?
N5 Zn3 O5 Zn1 -83.61(5) . . . . ?
N6 Zn3 O5 Zn1 -2.35(7) . . . . ?
O3 Zn1 O5 C44 -134.69(8) . . . . ?
N4 Zn1 O5 C44 -13.89(8) . . . . ?
N3 Zn1 O5 C44 135.67(8) . . . . ?
O3 Zn1 O5 Zn3 77.26(5) . . . . ?
N4 Zn1 O5 Zn3 -161.94(6) . . . . ?
N3 Zn1 O5 Zn3 -12.38(7) . . . . ?
O5 Zn3 N5 C57 -86.37(10) . . . . ?
O7 Zn3 N5 C57 14.85(10) . . . . ?
O8 Zn3 N5 C57 128.81(11) . . . . ?
N6 Zn3 N5 C57 157.47(11) . . . . ?
O5 Zn3 N5 C66 96.49(8) . . . . ?
O7 Zn3 N5 C66 -162.30(8) . . . . ?
O8 Zn3 N5 C66 -48.33(14) . . . . ?
N6 Zn3 N5 C66 -19.68(8) . . . . ?
C4 C5 C6 C1 1.4(2) . . . . ?
C4 C5 C6 C7 -176.07(12) . . . . ?
O1 C1 C6 C5 176.71(11) . . . . ?
C2 C1 C6 C5 -2.24(18) . . . . ?
O1 C1 C6 C7 -6.00(18) . . . . ?
C2 C1 C6 C7 175.05(11) . . . . ?
O5 Zn3 N6 C72 120.39(10) . . . . ?
O7 Zn3 N6 C72 -71.58(12) . . . . ?
O8 Zn3 N6 C72 28.05(11) . . . . ?
N5 Zn3 N6 C72 -141.26(11) . . . . ?
O5 Zn3 N6 C71 -79.21(9) . . . . ?
O7 Zn3 N6 C71 88.82(9) . . . . ?
O8 Zn3 N6 C71 -171.55(8) . . . . ?
N5 Zn3 N6 C71 19.14(8) . . . . ?
C16 N1 C7 C6 -178.42(12) . . . . ?
Zn2 N1 C7 C6 -14.17(18) . . . . ?
C5 C6 C7 N1 173.71(13) . . . . ?
C1 C6 C7 N1 -3.7(2) . . . . ?
O5 Zn3 O7 C51 77.04(10) . . . . ?
O8 Zn3 O7 C51 174.26(10) . . . . ?
N5 Zn3 O7 C51 -26.71(10) . . . . ?
N6 Zn3 O7 C51 -92.23(11) . . . . ?
C3 C2 C8 C11 -5.49(17) . . . . ?
C1 C2 C8 C11 175.25(11) . . . . ?
C3 C2 C8 C10 -124.38(13) . . . . ?
C1 C2 C8 C10 56.35(15) . . . . ?
C3 C2 C8 C9 114.05(13) . . . . ?
C1 C2 C8 C9 -65.21(14) . . . . ?
O5 Zn3 O8 C78 -157.98(9) . . . . ?
O7 Zn3 O8 C78 99.50(9) . . . . ?
N5 Zn3 O8 C78 -12.13(15) . . . . ?
N6 Zn3 O8 C78 -40.01(9) . . . . ?
C5 C4 C12 C13 -62.61(18) . . . . ?
C3 C4 C12 C13 115.11(16) . . . . ?
C5 C4 C12 C15 177.21(14) . . . . ?
C3 C4 C12 C15 -5.07(19) . . . . ?
C5 C4 C12 C14 57.32(17) . . . . ?
C3 C4 C12 C14 -124.96(15) . . . . ?
C7 N1 C16 C17 -31.44(19) . . . . ?
Zn2 N1 C16 C17 162.40(11) . . . . ?
C7 N1 C16 C21 150.58(12) . . . . ?
Zn2 N1 C16 C21 -15.58(13) . . . . ?
C21 C16 C17 C18 0.8(2) . . . . ?
N1 C16 C17 C18 -177.14(13) . . . . ?
C16 C17 C18 C19 1.1(2) . . . . ?
C17 C18 C19 C20 -1.3(2) . . . . ?
C18 C19 C20 C21 -0.4(2) . . . . ?
C19 C20 C21 C16 2.3(2) . . . . ?
C19 C20 C21 N2 -178.21(13) . . . . ?
C17 C16 C21 C20 -2.47(19) . . . . ?
N1 C16 C21 C20 175.62(12) . . . . ?
C17 C16 C21 N2 177.97(12) . . . . ?
N1 C16 C21 N2 -3.93(16) . . . . ?
C22 N2 C21 C20 30.45(19) . . . . ?
Zn2 N2 C21 C20 -156.87(11) . . . . ?
C22 N2 C21 C16 -150.02(12) . . . . ?
Zn2 N2 C21 C16 22.66(13) . . . . ?
C21 N2 C22 C23 179.73(11) . . . . ?
Zn2 N2 C22 C23 7.72(18) . . . . ?
N2 C22 C23 C24 165.49(12) . . . . ?
N2 C22 C23 C28 -15.0(2) . . . . ?
C28 C23 C24 C25 4.47(19) . . . . ?
C22 C23 C24 C25 -176.03(12) . . . . ?
C23 C24 C25 C26 -2.28(19) . . . . ?
C23 C24 C25 C29 177.61(13) . . . . ?
C24 C25 C26 C27 -0.77(19) . . . . ?
C29 C25 C26 C27 179.35(13) . . . . ?
C25 C26 C27 C28 1.58(18) . . . . ?
C25 C26 C27 C33 -177.09(11) . . . . ?
Zn2 O2 C28 C23 29.73(15) . . . . ?
Zn2 O2 C28 C27 -152.29(8) . . . . ?
C24 C23 C28 O2 174.63(11) . . . . ?
C22 C23 C28 O2 -4.81(18) . . . . ?
C24 C23 C28 C27 -3.43(16) . . . . ?
C22 C23 C28 C27 177.12(11) . . . . ?
C26 C27 C28 O2 -177.54(11) . . . . ?
C33 C27 C28 O2 1.11(16) . . . . ?
C26 C27 C28 C23 0.55(16) . . . . ?
C33 C27 C28 C23 179.21(10) . . . . ?
C24 C25 C29 C30 -53.5(2) . . . . ?
C26 C25 C29 C30 126.4(2) . . . . ?
C24 C25 C29 C32' 121.2(4) . . . . ?
C26 C25 C29 C32' -58.9(5) . . . . ?
C24 C25 C29 C31 179.97(14) . . . . ?
C26 C25 C29 C31 -0.1(2) . . . . ?
C24 C25 C29 C30' -15.9(5) . . . . ?
C26 C25 C29 C30' 163.9(5) . . . . ?
C24 C25 C29 C31' -125.1(4) . . . . ?
C26 C25 C29 C31' 54.8(4) . . . . ?
C24 C25 C29 C32 63.63(19) . . . . ?
C26 C25 C29 C32 -116.49(16) . . . . ?
C26 C27 C33 C36 -128.10(12) . . . . ?
C28 C27 C33 C36 53.27(15) . . . . ?
C26 C27 C33 C35 -8.93(15) . . . . ?
C28 C27 C33 C35 172.43(10) . . . . ?
C26 C27 C33 C34 111.57(13) . . . . ?
C28 C27 C33 C34 -67.07(13) . . . . ?
Zn1 O3 C37 C38 8.25(12) . . . . ?
Zn2 O3 C37 C38 158.13(8) . . . . ?
C42 N3 C38 C39 -1.42(18) . . . . ?
Zn1 N3 C38 C39 174.34(10) . . . . ?
C42 N3 C38 C37 177.57(11) . . . . ?
Zn1 N3 C38 C37 -6.67(13) . . . . ?
O3 C37 C38 N3 -0.85(15) . . . . ?
O3 C37 C38 C39 178.14(11) . . . . ?
N3 C38 C39 C40 0.7(2) . . . . ?
C37 C38 C39 C40 -178.29(13) . . . . ?
C38 C39 C40 C41 0.5(2) . . . . ?
C39 C40 C41 C42 -0.9(2) . . . . ?
C38 N3 C42 C41 1.03(18) . . . . ?
Zn1 N3 C42 C41 -174.05(10) . . . . ?
C38 N3 C42 C43 -179.68(11) . . . . ?
Zn1 N3 C42 C43 5.24(16) . . . . ?
C40 C41 C42 N3 0.1(2) . . . . ?
C40 C41 C42 C43 -179.14(13) . . . . ?
N3 C42 C43 O4 7.68(17) . . . . ?
C41 C42 C43 O4 -173.03(12) . . . . ?
Zn3 O5 C44 C45 164.71(8) . . . . ?
Zn1 O5 C44 C45 14.96(12) . . . . ?
C49 N4 C45 C46 -1.27(18) . . . . ?
Zn1 N4 C45 C46 175.41(10) . . . . ?
C49 N4 C45 C44 178.95(11) . . . . ?
Zn1 N4 C45 C44 -4.38(13) . . . . ?
O5 C44 C45 N4 -6.83(15) . . . . ?
O5 C44 C45 C46 173.39(12) . . . . ?
N4 C45 C46 C47 -0.4(2) . . . . ?
C44 C45 C46 C47 179.34(13) . . . . ?
C45 C46 C47 C48 1.5(2) . . . . ?
C46 C47 C48 C49 -0.9(2) . . . . ?
C45 N4 C49 C48 1.88(19) . . . . ?
Zn1 N4 C49 C48 -174.26(10) . . . . ?
C45 N4 C49 C50 -178.83(11) . . . . ?
Zn1 N4 C49 C50 5.03(16) . . . . ?
C47 C48 C49 N4 -0.8(2) . . . . ?
C47 C48 C49 C50 179.97(14) . . . . ?
N4 C49 C50 O6 2.77(16) . . . . ?
C48 C49 C50 O6 -177.94(12) . . . . ?
Zn3 O7 C51 C56 23.17(16) . . . . ?
Zn3 O7 C51 C52 -159.34(8) . . . . ?
O7 C51 C52 C53 178.43(11) . . . . ?
C56 C51 C52 C53 -3.92(16) . . . . ?
O7 C51 C52 C58 -3.34(16) . . . . ?
C56 C51 C52 C58 174.31(10) . . . . ?
C51 C52 C53 C54 3.42(18) . . . . ?
C58 C52 C53 C54 -174.81(11) . . . . ?
C52 C53 C54 C55 0.39(18) . . . . ?
C52 C53 C54 C62 177.98(12) . . . . ?
C53 C54 C55 C56 -3.60(18) . . . . ?
C62 C54 C55 C56 178.77(11) . . . . ?
C54 C55 C56 C51 2.97(18) . . . . ?
C54 C55 C56 C57 -179.68(11) . . . . ?
O7 C51 C56 C55 178.50(11) . . . . ?
C52 C51 C56 C55 0.93(16) . . . . ?
O7 C51 C56 C57 1.40(18) . . . . ?
C52 C51 C56 C57 -176.17(11) . . . . ?
C66 N5 C57 C56 176.93(11) . . . . ?
Zn3 N5 C57 C56 -0.05(17) . . . . ?
C55 C56 C57 N5 169.95(12) . . . . ?
C51 C56 C57 N5 -12.81(19) . . . . ?
C53 C52 C58 C59 -116.97(12) . . . . ?
C51 C52 C58 C59 64.82(13) . . . . ?
C53 C52 C58 C61 2.52(15) . . . . ?
C51 C52 C58 C61 -175.69(10) . . . . ?
C53 C52 C58 C60 122.25(11) . . . . ?
C51 C52 C58 C60 -55.96(13) . . . . ?
C55 C54 C62 C63 -57.97(17) . . . . ?
C53 C54 C62 C63 124.55(14) . . . . ?
C55 C54 C62 C64 62.33(16) . . . . ?
C53 C54 C62 C64 -115.15(14) . . . . ?
C55 C54 C62 C65 -178.25(13) . . . . ?
C53 C54 C62 C65 4.26(18) . . . . ?
C57 N5 C66 C67 19.23(19) . . . . ?
Zn3 N5 C66 C67 -163.50(10) . . . . ?
C57 N5 C66 C71 -159.87(11) . . . . ?
Zn3 N5 C66 C71 17.40(13) . . . . ?
C71 C66 C67 C68 1.75(19) . . . . ?
N5 C66 C67 C68 -177.30(12) . . . . ?
C66 C67 C68 C69 -1.4(2) . . . . ?
C67 C68 C69 C70 -0.4(2) . . . . ?
C68 C69 C70 C71 1.8(2) . . . . ?
C69 C70 C71 N6 178.08(12) . . . . ?
C69 C70 C71 C66 -1.45(19) . . . . ?
C72 N6 C71 C70 -34.03(18) . . . . ?
Zn3 N6 C71 C70 164.25(10) . . . . ?
C72 N6 C71 C66 145.51(12) . . . . ?
Zn3 N6 C71 C66 -16.20(13) . . . . ?
C67 C66 C71 C70 -0.33(18) . . . . ?
N5 C66 C71 C70 178.83(11) . . . . ?
C67 C66 C71 N6 -179.90(11) . . . . ?
N5 C66 C71 N6 -0.74(15) . . . . ?
C71 N6 C72 C73 -173.79(12) . . . . ?
Zn3 N6 C72 C73 -14.13(19) . . . . ?
N6 C72 C73 C74 170.70(13) . . . . ?
N6 C72 C73 C78 -4.0(2) . . . . ?
C78 C73 C74 C75 1.1(2) . . . . ?
C72 C73 C74 C75 -173.74(13) . . . . ?
C73 C74 C75 C76 -0.6(2) . . . . ?
C73 C74 C75 C79 176.76(13) . . . . ?
C74 C75 C76 C77 0.0(2) . . . . ?
C79 C75 C76 C77 -177.40(12) . . . . ?
C75 C76 C77 C78 0.09(18) . . . . ?
C75 C76 C77 C83 -179.43(11) . . . . ?
Zn3 O8 C78 C73 36.47(14) . . . . ?
Zn3 O8 C78 C77 -143.83(9) . . . . ?
C74 C73 C78 O8 178.78(12) . . . . ?
C72 C73 C78 O8 -6.87(18) . . . . ?
C74 C73 C78 C77 -0.94(17) . . . . ?
C72 C73 C78 C77 173.41(11) . . . . ?
C76 C77 C78 O8 -179.36(10) . . . . ?
C83 C77 C78 O8 0.16(16) . . . . ?
C76 C77 C78 C73 0.36(16) . . . . ?
C83 C77 C78 C73 179.88(10) . . . . ?
C74 C75 C79 C81 2.2(2) . . . . ?
C76 C75 C79 C81 179.50(15) . . . . ?
C74 C75 C79 C80 123.90(16) . . . . ?
C76 C75 C79 C80 -58.82(18) . . . . ?
C74 C75 C79 C82 -117.65(17) . . . . ?
C76 C75 C79 C82 59.62(18) . . . . ?
C76 C77 C83 C84 114.47(12) . . . . ?
C78 C77 C83 C84 -65.03(13) . . . . ?
C76 C77 C83 C86 -4.77(15) . . . . ?
C78 C77 C83 C86 175.73(10) . . . . ?
C76 C77 C83 C85 -124.31(12) . . . . ?
C78 C77 C83 C85 56.18(14) . . . . ?
C1S' N1S C1S C2S 72(75) . . . . ?
C1S N1S C1S' C2S' 144(100) . . . . ?
